data_1549841
loop_
_publ_author_name
'Carpenter, Stephanie H.'
'Baker, Tessa M.'
'Munoz, Salvador'
'Brennessel, William W.'
'Neidig, Michael L.'

_publ_section_title
;
 Multinuclear Iron-Phenyl Species in Reactions of Simple Iron Salts and
 PhMgBr: Identification of Fe4(\m-Ph)6(THF)4 as a Key Reactive Species for
 Cross-Coupling
;
_journal_name_full 'Chemical Science'
_journal_paper_doi 10.1039/C8SC02915F
_journal_year 2018
_chemical_formula_moiety 'C30 H54 Mg N6 O6, C36 H30 Fe2, 3.5(C4 H8 O)'
_chemical_formula_sum 'C80 H112 Fe2 Mg N6 O9.5'
_chemical_formula_weight 1445.76
_chemical_name_common neisc24
_space_group_crystal_system tetragonal
_space_group_IT_number 86
_space_group_name_Hall '-P 4bc'
_space_group_name_H-M_alt 'P 42/n'
_symmetry_space_group_name_Hall '-P 4bc'
_symmetry_space_group_name_H-M 'P 42/n :2'
_atom_sites_solution_hydrogens geom
_atom_sites_solution_primary dual
_atom_sites_solution_secondary difmap
_audit_creation_method SHELXL-2016/6
_audit_update_record
;
2018-06-25 deposited with the CCDC.
2018-08-24 downloaded from the CCDC.
;
_cell_angle_alpha 90
_cell_angle_beta 90
_cell_angle_gamma 90
_cell_formula_units_Z 4
_cell_length_a 20.048(2)
_cell_length_b 20.048(2)
_cell_length_c 19.320(2)
_cell_measurement_reflns_used 4028
_cell_measurement_temperature 100.0(5)
_cell_measurement_theta_max 23.95
_cell_measurement_theta_min 2.34
_cell_volume 7765.1(14)
_computing_cell_refinement 'SAINT (Bruker, 2013)'
_computing_data_collection 'APEX3 (Bruker, 2016)'
_computing_data_reduction 'SAINT (Bruker, 2013)'
_computing_molecular_graphics 'SHELXTL (Sheldrick, 2008)'
_computing_publication_material 'SHELXTL (Sheldrick, 2008)'
_computing_structure_refinement 'SHELXL-2016/6 (Sheldrick, 2015b)'
_computing_structure_solution 'SHELXT-2014/5 (Sheldrick, 2015a)'
_diffrn_ambient_temperature 100.0(5)
_diffrn_measured_fraction_theta_full 1.000
_diffrn_measured_fraction_theta_max 0.998
_diffrn_measurement_device_type 'Bruker SMART APEX II CCD platform'
_diffrn_measurement_method '\w scans'
_diffrn_radiation_type MoK\a
_diffrn_radiation_wavelength 0.71073
_diffrn_reflns_av_R_equivalents 0.0647
_diffrn_reflns_av_unetI/netI 0.0279
_diffrn_reflns_Laue_measured_fraction_full 1.000
_diffrn_reflns_Laue_measured_fraction_max 0.998
_diffrn_reflns_limit_h_max 24
_diffrn_reflns_limit_h_min -24
_diffrn_reflns_limit_k_max 24
_diffrn_reflns_limit_k_min -24
_diffrn_reflns_limit_l_max 23
_diffrn_reflns_limit_l_min -23
_diffrn_reflns_number 78802
_diffrn_reflns_point_group_measured_fraction_full 1.000
_diffrn_reflns_point_group_measured_fraction_max 0.998
_diffrn_reflns_theta_full 25.028
_diffrn_reflns_theta_max 25.272
_diffrn_reflns_theta_min 1.436
_diffrn_source 'fine-focus sealed tube'
_exptl_absorpt_coefficient_mu 0.441
_exptl_absorpt_correction_T_max 0.7452
_exptl_absorpt_correction_T_min 0.6677
_exptl_absorpt_correction_type multi-scan
_exptl_absorpt_process_details 'SADABS (Krause et al., 2015)'
_exptl_crystal_colour 'dark red'
_exptl_crystal_density_diffrn 1.237
_exptl_crystal_description block
_exptl_crystal_F_000 3096
_exptl_crystal_size_max 0.48
_exptl_crystal_size_mid 0.24
_exptl_crystal_size_min 0.18
_refine_diff_density_max 0.309
_refine_diff_density_min -0.220
_refine_diff_density_rms 0.048
_refine_ls_extinction_method none
_refine_ls_goodness_of_fit_ref 1.033
_refine_ls_hydrogen_treatment constr
_refine_ls_matrix_type full
_refine_ls_number_parameters 554
_refine_ls_number_reflns 7037
_refine_ls_number_restraints 118
_refine_ls_restrained_S_all 1.031
_refine_ls_R_factor_all 0.0908
_refine_ls_R_factor_gt 0.0534
_refine_ls_shift/su_max 0.001
_refine_ls_shift/su_mean 0.000
_refine_ls_structure_factor_coef Fsqd
_refine_ls_weighting_details 'w=1/[\s^2^(Fo^2^)+(0.0662P)^2^+6.4809P] where P=(Fo^2^+2Fc^2^)/3'
_refine_ls_weighting_scheme calc
_refine_ls_wR_factor_gt 0.1299
_refine_ls_wR_factor_ref 0.1561
_reflns_Friedel_coverage 0.000
_reflns_number_gt 4657
_reflns_number_total 7037
_reflns_threshold_expression 'I > 2\s(I)'
_cod_data_source_file c8sc02915f2.cif
_cod_data_source_block 1b
_cod_original_cell_volume 7764.9(18)
_cod_database_code 1549841
_shelx_shelxl_version_number 2016/6
_shelx_space_group_comment
; 
The symmetry employed for this shelxl refinement is uniquely defined 
by the following loop, which should always be used as a source of 
symmetry information in preference to the above space-group names. 
They are only intended as comments. 
;
_shelx_estimated_absorpt_t_min 0.816
_shelx_estimated_absorpt_t_max 0.925

loop_
_space_group_symop_operation_xyz
'x, y, z'
'-x+1/2, -y+1/2, z'
'-y, x+1/2, z+1/2'
'y+1/2, -x, z+1/2'
'-x, -y, -z'
'x-1/2, y-1/2, -z'
'y, -x-1/2, -z-1/2'
'-y-1/2, x, -z-1/2'

loop_
_atom_site_label
_atom_site_type_symbol
_atom_site_fract_x
_atom_site_fract_y
_atom_site_fract_z
_atom_site_U_iso_or_equiv
_atom_site_adp_type
_atom_site_occupancy
_atom_site_site_symmetry_order
_atom_site_calc_flag
_atom_site_refinement_flags_posn
_atom_site_refinement_flags_adp
_atom_site_refinement_flags_occupancy
_atom_site_disorder_assembly
_atom_site_disorder_group
Fe1 Fe 0.52958(2) 0.02655(2) 0.54974(2) 0.04986(17) Uani 1 1 d . . . . .
C1 C 0.55160(17) 0.12726(17) 0.56075(17) 0.0560(9) Uani 1 1 d . . . . .
C2 C 0.60717(17) 0.15764(17) 0.5323(2) 0.0651(10) Uani 1 1 d . . . . .
H2 H 0.633759 0.132700 0.500881 0.078 Uiso 1 1 calc R U . . .
C3 C 0.6261(2) 0.2227(2) 0.5473(3) 0.0885(14) Uani 1 1 d . . . . .
H3 H 0.665072 0.240639 0.526294 0.106 Uiso 1 1 calc R U . . .
C4 C 0.5900(2) 0.2613(2) 0.5914(3) 0.0873(13) Uani 1 1 d . . . . .
H4 H 0.603472 0.305659 0.601794 0.105 Uiso 1 1 calc R U . . .
C5 C 0.5340(3) 0.2349(2) 0.6204(3) 0.1031(17) Uani 1 1 d . . . . .
H5 H 0.507928 0.260804 0.651472 0.124 Uiso 1 1 calc R U . . .
C6 C 0.5147(2) 0.1693(2) 0.6045(2) 0.0912(15) Uani 1 1 d . . . . .
H6 H 0.474659 0.152522 0.624341 0.109 Uiso 1 1 calc R U . . .
C7 C 0.56347(17) -0.02749(17) 0.63407(16) 0.0535(8) Uani 1 1 d . . . . .
C8 C 0.60212(18) 0.0046(2) 0.68402(17) 0.0632(9) Uani 1 1 d . . . . .
H8 H 0.610537 0.050954 0.678530 0.076 Uiso 1 1 calc R U . . .
C9 C 0.6289(2) -0.0274(3) 0.7412(2) 0.0771(12) Uani 1 1 d . . . . .
H9 H 0.655544 -0.003220 0.773268 0.093 Uiso 1 1 calc R U . . .
C10 C 0.6169(2) -0.0936(3) 0.7514(2) 0.0826(13) Uani 1 1 d . . . . .
H10 H 0.634791 -0.115563 0.790882 0.099 Uiso 1 1 calc R U . . .
C11 C 0.5791(2) -0.1285(2) 0.7047(2) 0.0854(12) Uani 1 1 d . . . . .
H11 H 0.570724 -0.174710 0.711476 0.103 Uiso 1 1 calc R U . . .
C12 C 0.5530(2) -0.0955(2) 0.64675(19) 0.0732(11) Uani 1 1 d . . . . .
H12 H 0.527099 -0.120381 0.614669 0.088 Uiso 1 1 calc R U . . .
C13 C 0.42047(16) 0.01541(18) 0.54215(16) 0.0530(8) Uani 1 1 d . . . . .
C14 C 0.38950(18) -0.0288(2) 0.58913(17) 0.0634(10) Uani 1 1 d . . . . .
H14 H 0.411064 -0.069707 0.600001 0.076 Uiso 1 1 calc R U . . .
C15 C 0.3283(2) -0.0145(3) 0.62009(19) 0.0778(13) Uani 1 1 d . . . . .
H15 H 0.308734 -0.046316 0.650346 0.093 Uiso 1 1 calc R U . . .
C16 C 0.2960(2) 0.0440(3) 0.6080(2) 0.0828(13) Uani 1 1 d . . . . .
H16 H 0.254591 0.053390 0.629905 0.099 Uiso 1 1 calc R U . . .
C17 C 0.3245(2) 0.0892(2) 0.5633(2) 0.0794(12) Uani 1 1 d . . . . .
H17 H 0.303021 0.130593 0.554612 0.095 Uiso 1 1 calc R U . . .
C18 C 0.38435(18) 0.07444(19) 0.5310(2) 0.0648(10) Uani 1 1 d . . . . .
H18 H 0.402012 0.106142 0.499346 0.078 Uiso 1 1 calc R U . . .
Mg1 Mg 0.500000 0.500000 0.500000 0.0531(4) Uani 1 2 d DS . P . .
O1 O 0.45628(12) 0.40940(12) 0.51799(13) 0.0605(6) Uani 1 1 d . . . . .
C19 C 0.45854(18) 0.35488(19) 0.48850(19) 0.0595(9) Uani 1 1 d . . . . .
C20 C 0.50559(19) 0.33381(18) 0.43245(19) 0.0643(9) Uani 1 1 d . . . . .
H20A H 0.504280 0.365547 0.393215 0.077 Uiso 1 1 calc R U . . .
H20B H 0.551863 0.331167 0.450147 0.077 Uiso 1 1 calc R U . . .
C21 C 0.4811(2) 0.2665(2) 0.4107(3) 0.0886(13) Uani 1 1 d . . . . .
H21A H 0.459861 0.269104 0.364538 0.106 Uiso 1 1 calc R U . . .
H21B H 0.518748 0.234599 0.408208 0.106 Uiso 1 1 calc R U . . .
C22 C 0.4325(2) 0.2448(2) 0.4628(3) 0.0937(14) Uani 1 1 d . . . . .
H22A H 0.391612 0.227327 0.440473 0.112 Uiso 1 1 calc R U . . .
H22B H 0.451604 0.209527 0.492766 0.112 Uiso 1 1 calc R U . . .
N1 N 0.41790(17) 0.30452(16) 0.50275(19) 0.0788(10) Uani 1 1 d . . . . .
C23 C 0.3697(3) 0.3048(3) 0.5591(3) 0.1117(18) Uani 1 1 d . . . . .
H23A H 0.363627 0.350557 0.575857 0.168 Uiso 1 1 calc R U . . .
H23B H 0.386031 0.276682 0.596937 0.168 Uiso 1 1 calc R U . . .
H23C H 0.326921 0.287431 0.542394 0.168 Uiso 1 1 calc R U . . .
O2 O 0.40510(11) 0.54295(11) 0.49534(11) 0.0562(6) Uani 1 1 d . . . . .
C24 C 0.35199(17) 0.52842(17) 0.46582(16) 0.0529(8) Uani 1 1 d . . . . .
C25 C 0.33798(19) 0.46775(19) 0.4228(2) 0.0723(11) Uani 1 1 d . . . . .
H25A H 0.332302 0.427753 0.452228 0.087 Uiso 1 1 calc R U . . .
H25B H 0.374452 0.459528 0.389275 0.087 Uiso 1 1 calc R U . . .
C26 C 0.2730(2) 0.4852(2) 0.3854(2) 0.0760(11) Uani 1 1 d . . . . .
H26A H 0.282120 0.504750 0.339291 0.091 Uiso 1 1 calc R U . . .
H26B H 0.244576 0.445240 0.379619 0.091 Uiso 1 1 calc R U . . .
C27 C 0.23982(17) 0.53584(18) 0.43255(18) 0.0588(9) Uani 1 1 d . . . . .
H27A H 0.215470 0.570052 0.405584 0.071 Uiso 1 1 calc R U . . .
H27B H 0.208575 0.514005 0.465126 0.071 Uiso 1 1 calc R U . . .
N2 N 0.29686(13) 0.56485(14) 0.46906(14) 0.0518(7) Uani 1 1 d . . . . .
C28 C 0.28903(18) 0.62218(18) 0.5135(2) 0.0669(10) Uani 1 1 d . . . . .
H28A H 0.332615 0.635242 0.532058 0.100 Uiso 1 1 calc R U . . .
H28B H 0.258988 0.610968 0.551802 0.100 Uiso 1 1 calc R U . . .
H28C H 0.270172 0.659253 0.486868 0.100 Uiso 1 1 calc R U . . .
O3 O 0.5017(6) 0.5094(3) 0.60586(19) 0.0596(13) Uani 0.827(5) 1 d D . P A 1
C29 C 0.4619(2) 0.4884(2) 0.6513(2) 0.0588(12) Uani 0.827(5) 1 d D . P A 1
C30 C 0.3893(3) 0.5042(4) 0.6567(3) 0.0922(19) Uani 0.827(5) 1 d D . P A 1
H30A H 0.382209 0.552999 0.659697 0.111 Uiso 0.827(5) 1 calc R U P A 1
H30B H 0.364705 0.486751 0.616181 0.111 Uiso 0.827(5) 1 calc R U P A 1
C31 C 0.3670(3) 0.4706(5) 0.7215(3) 0.131(3) Uani 0.827(5) 1 d D . P A 1
H31A H 0.347634 0.503643 0.753847 0.158 Uiso 0.827(5) 1 calc R U P A 1
H31B H 0.332585 0.436712 0.710859 0.158 Uiso 0.827(5) 1 calc R U P A 1
C32 C 0.4263(3) 0.4383(3) 0.7533(3) 0.0824(18) Uani 0.827(5) 1 d D . P A 1
H32A H 0.436369 0.458042 0.799105 0.099 Uiso 0.827(5) 1 calc R U P A 1
H32B H 0.419177 0.389731 0.758915 0.099 Uiso 0.827(5) 1 calc R U P A 1
N3 N 0.4802(2) 0.4516(2) 0.70410(19) 0.0655(12) Uani 0.827(5) 1 d D . P A 1
C33 C 0.5486(3) 0.4290(3) 0.7147(3) 0.0825(16) Uani 0.827(5) 1 d D . P A 1
H33A H 0.574688 0.437139 0.672601 0.124 Uiso 0.827(5) 1 calc R U P A 1
H33B H 0.548677 0.381220 0.725193 0.124 Uiso 0.827(5) 1 calc R U P A 1
H33C H 0.568505 0.453610 0.753398 0.124 Uiso 0.827(5) 1 calc R U P A 1
O3' O 0.494(3) 0.5193(16) 0.6044(8) 0.0596(13) Uani 0.173(5) 1 d D . P A 5
C29' C 0.5005(9) 0.4799(10) 0.6548(10) 0.0588(12) Uani 0.173(5) 1 d D . P A 5
C30' C 0.5580(10) 0.4343(16) 0.6710(14) 0.0922(19) Uani 0.173(5) 1 d D . P A 5
H30C H 0.598926 0.460016 0.681267 0.111 Uiso 0.173(5) 1 calc R U P A 5
H30D H 0.566924 0.403450 0.632079 0.111 Uiso 0.173(5) 1 calc R U P A 5
C31' C 0.5341(13) 0.397(2) 0.7342(16) 0.131(3) Uani 0.173(5) 1 d D . P A 5
H31C H 0.535825 0.348123 0.725388 0.158 Uiso 0.173(5) 1 calc R U P A 5
H31D H 0.563369 0.406825 0.774132 0.158 Uiso 0.173(5) 1 calc R U P A 5
C32' C 0.4654(12) 0.4172(14) 0.7495(12) 0.0824(18) Uani 0.173(5) 1 d D . P A 5
H32C H 0.434556 0.378750 0.745929 0.099 Uiso 0.173(5) 1 calc R U P A 5
H32D H 0.462149 0.436214 0.796682 0.099 Uiso 0.173(5) 1 calc R U P A 5
N3' N 0.4499(9) 0.4676(11) 0.6971(11) 0.0655(12) Uani 0.173(5) 1 d D . P A 5
C33' C 0.3895(13) 0.5079(16) 0.6933(16) 0.0825(16) Uani 0.173(5) 1 d D . P A 5
H33D H 0.351847 0.482496 0.712142 0.124 Uiso 0.173(5) 1 calc R U P A 5
H33E H 0.380406 0.519409 0.644941 0.124 Uiso 0.173(5) 1 calc R U P A 5
H33F H 0.395594 0.548799 0.720327 0.124 Uiso 0.173(5) 1 calc R U P A 5
O4 O 0.3369(5) 0.6842(4) 0.6846(6) 0.211(3) Uani 0.904(7) 1 d D . P B 1
C34 C 0.3380(6) 0.7030(7) 0.7575(6) 0.196(5) Uani 0.904(7) 1 d D . P B 1
H34A H 0.292952 0.696443 0.777416 0.235 Uiso 0.904(7) 1 calc R U P B 1
H34B H 0.369217 0.673398 0.782597 0.235 Uiso 0.904(7) 1 calc R U P B 1
C35 C 0.3570(9) 0.7680(9) 0.7671(9) 0.302(11) Uani 0.904(7) 1 d D . P B 1
H35A H 0.323573 0.792362 0.795134 0.362 Uiso 0.904(7) 1 calc R U P B 1
H35B H 0.400705 0.770360 0.790885 0.362 Uiso 0.904(7) 1 calc R U P B 1
C36 C 0.3612(6) 0.7943(4) 0.7023(9) 0.172(5) Uani 0.904(7) 1 d D . P B 1
H36A H 0.407829 0.808015 0.693188 0.206 Uiso 0.904(7) 1 calc R U P B 1
H36B H 0.332791 0.834646 0.699605 0.206 Uiso 0.904(7) 1 calc R U P B 1
C37 C 0.3408(4) 0.7483(10) 0.6512(5) 0.204(8) Uani 0.904(7) 1 d D . P B 1
H37A H 0.373511 0.747047 0.612827 0.245 Uiso 0.904(7) 1 calc R U P B 1
H37B H 0.296770 0.761094 0.632174 0.245 Uiso 0.904(7) 1 calc R U P B 1
O4' O 0.309(5) 0.743(4) 0.649(4) 0.211(3) Uani 0.096(7) 1 d D . P B 5
C34' C 0.347(6) 0.719(4) 0.709(5) 0.196(5) Uani 0.096(7) 1 d D . P B 5
H34C H 0.333858 0.672145 0.719095 0.235 Uiso 0.096(7) 1 calc R U P B 5
H34D H 0.394997 0.719692 0.698204 0.235 Uiso 0.096(7) 1 calc R U P B 5
C35' C 0.333(6) 0.759(5) 0.766(4) 0.302(11) Uani 0.096(7) 1 d D . P B 5
H35C H 0.293760 0.743288 0.791945 0.362 Uiso 0.096(7) 1 calc R U P B 5
H35D H 0.372068 0.760617 0.798234 0.362 Uiso 0.096(7) 1 calc R U P B 5
C36' C 0.322(4) 0.821(3) 0.737(4) 0.172(5) Uani 0.096(7) 1 d D . P B 5
H36C H 0.364207 0.842875 0.723754 0.206 Uiso 0.096(7) 1 calc R U P B 5
H36D H 0.297643 0.850549 0.769990 0.206 Uiso 0.096(7) 1 calc R U P B 5
C37' C 0.282(3) 0.806(4) 0.679(3) 0.204(8) Uani 0.096(7) 1 d D . P B 5
H37C H 0.285120 0.842262 0.644672 0.245 Uiso 0.096(7) 1 calc R U P B 5
H37D H 0.235274 0.799982 0.692852 0.245 Uiso 0.096(7) 1 calc R U P B 5
O5 O 0.251(4) 0.257(2) 0.4413(14) 0.127(8) Uani 0.252(9) 1 d D . P C -1
C38 C 0.249(4) 0.311(2) 0.393(2) 0.127(8) Uani 0.252(9) 1 d D . P C -1
H38A H 0.292782 0.333211 0.389938 0.153 Uiso 0.252(9) 1 calc R U P C -1
H38B H 0.215327 0.345030 0.407949 0.153 Uiso 0.252(9) 1 calc R U P C -1
C39 C 0.2296(18) 0.282(3) 0.3259(18) 0.111(10) Uani 0.252(9) 1 d D . P C -1
H39A H 0.180646 0.283291 0.319432 0.134 Uiso 0.252(9) 1 calc R U P C -1
H39B H 0.251111 0.306520 0.287210 0.134 Uiso 0.252(9) 1 calc R U P C -1
C40 C 0.254(2) 0.214(3) 0.3306(15) 0.096(8) Uani 0.252(9) 1 d D . P C -1
H40A H 0.302053 0.211122 0.317899 0.116 Uiso 0.252(9) 1 calc R U P C -1
H40B H 0.228588 0.183665 0.299659 0.116 Uiso 0.252(9) 1 calc R U P C -1
C41 C 0.244(4) 0.1953(17) 0.404(2) 0.124(12) Uani 0.252(9) 1 d D . P C -1
H41A H 0.199445 0.175641 0.410606 0.149 Uiso 0.252(9) 1 calc R U P C -1
H41B H 0.278322 0.162750 0.418811 0.149 Uiso 0.252(9) 1 calc R U P C -1
O5' O 0.272(2) 0.2343(13) 0.4662(14) 0.127(8) Uani 0.248(9) 1 d D . P C -6
C38' C 0.267(3) 0.2936(12) 0.4244(18) 0.127(8) Uani 0.248(9) 1 d D . P C -6
H38C H 0.305457 0.323528 0.432759 0.153 Uiso 0.248(9) 1 calc R U P C -6
H38D H 0.225298 0.318188 0.434655 0.153 Uiso 0.248(9) 1 calc R U P C -6
C39' C 0.267(2) 0.2687(12) 0.3521(17) 0.111(10) Uani 0.248(9) 1 d D . P C -6
H39C H 0.240028 0.297787 0.321657 0.134 Uiso 0.248(9) 1 calc R U P C -6
H39D H 0.313003 0.265905 0.333564 0.134 Uiso 0.248(9) 1 calc R U P C -6
C40' C 0.237(2) 0.2020(11) 0.3586(14) 0.096(8) Uani 0.248(9) 1 d D . P C -6
H40C H 0.247572 0.173686 0.318147 0.116 Uiso 0.248(9) 1 calc R U P C -6
H40D H 0.187907 0.204804 0.364058 0.116 Uiso 0.248(9) 1 calc R U P C -6
C41' C 0.269(3) 0.1765(12) 0.4223(15) 0.124(12) Uani 0.248(9) 1 d D . P C -6
H41C H 0.242224 0.140627 0.443675 0.149 Uiso 0.248(9) 1 calc R U P C -6
H41D H 0.314421 0.159320 0.412402 0.149 Uiso 0.248(9) 1 calc R U P C -6
O6 O 0.1887(18) 0.2705(18) 0.7180(16) 0.198(10) Uani 0.25 1 d D U P D -1
C42 C 0.212(2) 0.2045(14) 0.703(2) 0.174(11) Uani 0.25 1 d D U P D -1
H42A H 0.218128 0.198198 0.652707 0.208 Uiso 0.25 1 calc R U P D -1
H42B H 0.180151 0.170616 0.720360 0.208 Uiso 0.25 1 calc R U P D -1
C43 C 0.278(2) 0.199(2) 0.741(2) 0.154(10) Uani 0.25 1 d D U P D -1
H43A H 0.315920 0.211182 0.710133 0.185 Uiso 0.25 1 calc R U P D -1
H43B H 0.285397 0.153504 0.759040 0.185 Uiso 0.25 1 calc R U P D -1
C44 C 0.270(2) 0.249(2) 0.7993(14) 0.177(12) Uani 0.25 1 d D U P D -1
H44A H 0.313671 0.263300 0.818695 0.212 Uiso 0.25 1 calc R U P D -1
H44B H 0.241305 0.232114 0.836791 0.212 Uiso 0.25 1 calc R U P D -1
C45 C 0.237(3) 0.3057(18) 0.759(3) 0.197(13) Uani 0.25 1 d D U P D -1
H45A H 0.214571 0.337692 0.790990 0.236 Uiso 0.25 1 calc R U P D -1
H45B H 0.269048 0.329963 0.730011 0.236 Uiso 0.25 1 calc R U P D -1

loop_
_atom_site_aniso_label
_atom_site_aniso_U_11
_atom_site_aniso_U_22
_atom_site_aniso_U_33
_atom_site_aniso_U_23
_atom_site_aniso_U_13
_atom_site_aniso_U_12
Fe1 0.0575(3) 0.0568(3) 0.0353(2) -0.0067(2) 0.0003(2) -0.0186(2)
C1 0.063(2) 0.059(2) 0.0456(19) -0.0030(16) -0.0089(16) -0.0158(16)
C2 0.054(2) 0.052(2) 0.090(3) 0.0034(19) 0.0011(19) -0.0069(16)
C3 0.066(3) 0.054(2) 0.145(4) 0.002(3) 0.014(3) -0.0151(19)
C4 0.081(3) 0.060(3) 0.121(4) -0.017(3) -0.007(3) -0.022(2)
C5 0.111(4) 0.089(3) 0.110(4) -0.051(3) 0.021(3) -0.028(3)
C6 0.098(3) 0.088(3) 0.088(3) -0.041(3) 0.029(3) -0.042(3)
C7 0.063(2) 0.059(2) 0.0384(17) -0.0090(15) 0.0085(15) -0.0044(16)
C8 0.066(2) 0.082(3) 0.0417(19) -0.0137(18) 0.0017(17) -0.0026(19)
C9 0.082(3) 0.102(3) 0.048(2) -0.017(2) -0.005(2) 0.005(2)
C10 0.091(3) 0.115(4) 0.042(2) 0.001(2) -0.003(2) 0.021(3)
C11 0.110(4) 0.082(3) 0.064(3) 0.009(2) 0.002(3) 0.007(3)
C12 0.090(3) 0.079(3) 0.051(2) -0.004(2) -0.006(2) -0.005(2)
C13 0.0533(19) 0.066(2) 0.0391(18) -0.0079(15) 0.0027(14) -0.0218(16)
C14 0.060(2) 0.092(3) 0.0387(19) -0.0001(18) -0.0008(16) -0.0215(19)
C15 0.073(3) 0.114(4) 0.046(2) -0.002(2) 0.0102(19) -0.039(3)
C16 0.065(3) 0.115(4) 0.068(3) -0.031(3) 0.018(2) -0.027(3)
C17 0.068(3) 0.079(3) 0.090(3) -0.032(2) 0.014(2) -0.010(2)
C18 0.066(2) 0.063(2) 0.065(2) -0.0166(18) 0.0123(19) -0.0208(18)
Mg1 0.0562(9) 0.0568(10) 0.0462(9) 0.0125(7) -0.0125(7) -0.0006(7)
O1 0.0628(15) 0.0589(15) 0.0599(15) 0.0126(12) -0.0072(12) -0.0018(11)
C19 0.058(2) 0.058(2) 0.062(2) 0.0171(19) -0.0120(17) -0.0042(17)
C20 0.067(2) 0.065(2) 0.061(2) 0.0061(18) -0.0068(18) -0.0094(18)
C21 0.092(3) 0.061(3) 0.113(4) 0.002(2) 0.017(3) -0.008(2)
C22 0.097(3) 0.064(3) 0.120(4) 0.003(3) 0.008(3) -0.016(2)
N1 0.079(2) 0.060(2) 0.097(3) 0.0108(18) 0.015(2) -0.0080(17)
C23 0.111(4) 0.088(3) 0.136(5) 0.012(3) 0.049(4) -0.019(3)
O2 0.0551(14) 0.0613(14) 0.0521(13) 0.0059(11) -0.0162(11) -0.0007(11)
C24 0.060(2) 0.057(2) 0.0411(18) 0.0134(15) -0.0095(15) -0.0032(16)
C25 0.070(2) 0.068(2) 0.079(3) -0.010(2) -0.025(2) 0.0033(19)
C26 0.071(3) 0.089(3) 0.069(3) -0.011(2) -0.021(2) 0.005(2)
C27 0.058(2) 0.065(2) 0.053(2) 0.0063(17) -0.0078(16) -0.0084(16)
N2 0.0496(16) 0.0575(17) 0.0483(16) 0.0105(13) -0.0034(12) -0.0065(13)
C28 0.055(2) 0.063(2) 0.082(3) -0.005(2) 0.0009(19) -0.0112(17)
O3 0.063(4) 0.070(3) 0.0450(14) 0.0161(13) -0.0156(13) -0.004(2)
C29 0.066(3) 0.067(3) 0.044(2) 0.004(2) -0.018(2) -0.015(3)
C30 0.070(3) 0.137(5) 0.069(4) 0.034(4) -0.009(3) -0.018(3)
C31 0.087(4) 0.243(9) 0.065(4) 0.058(5) -0.017(3) -0.022(5)
C32 0.105(5) 0.097(4) 0.045(2) 0.017(3) -0.012(3) -0.029(4)
N3 0.083(3) 0.074(3) 0.0397(19) 0.0095(18) -0.018(2) -0.018(2)
C33 0.106(4) 0.086(4) 0.055(4) 0.009(3) -0.009(3) 0.022(3)
O3' 0.063(4) 0.070(3) 0.0450(14) 0.0161(13) -0.0156(13) -0.004(2)
C29' 0.066(3) 0.067(3) 0.044(2) 0.004(2) -0.018(2) -0.015(3)
C30' 0.070(3) 0.137(5) 0.069(4) 0.034(4) -0.009(3) -0.018(3)
C31' 0.087(4) 0.243(9) 0.065(4) 0.058(5) -0.017(3) -0.022(5)
C32' 0.105(5) 0.097(4) 0.045(2) 0.017(3) -0.012(3) -0.029(4)
N3' 0.083(3) 0.074(3) 0.0397(19) 0.0095(18) -0.018(2) -0.018(2)
C33' 0.106(4) 0.086(4) 0.055(4) 0.009(3) -0.009(3) 0.022(3)
O4 0.235(8) 0.188(7) 0.212(9) -0.061(7) -0.006(7) 0.000(6)
C34 0.171(10) 0.247(13) 0.170(11) 0.062(10) -0.027(8) 0.111(10)
C35 0.274(18) 0.35(2) 0.283(18) 0.016(17) -0.191(15) -0.109(16)
C36 0.118(7) 0.119(6) 0.279(15) -0.040(8) 0.076(9) -0.013(5)
C37 0.092(6) 0.42(3) 0.103(6) 0.059(11) 0.020(5) -0.042(9)
O4' 0.235(8) 0.188(7) 0.212(9) -0.061(7) -0.006(7) 0.000(6)
C34' 0.171(10) 0.247(13) 0.170(11) 0.062(10) -0.027(8) 0.111(10)
C35' 0.274(18) 0.35(2) 0.283(18) 0.016(17) -0.191(15) -0.109(16)
C36' 0.118(7) 0.119(6) 0.279(15) -0.040(8) 0.076(9) -0.013(5)
C37' 0.092(6) 0.42(3) 0.103(6) 0.059(11) 0.020(5) -0.042(9)
O5 0.11(2) 0.089(16) 0.183(18) -0.032(13) 0.042(14) -0.039(12)
C38 0.11(2) 0.089(16) 0.183(18) -0.032(13) 0.042(14) -0.039(12)
C39 0.088(15) 0.059(15) 0.19(3) 0.010(13) -0.008(14) -0.001(13)
C40 0.10(2) 0.043(12) 0.15(3) 0.017(13) 0.051(16) -0.025(11)
C41 0.15(3) 0.051(14) 0.17(2) 0.001(14) 0.03(2) -0.014(15)
O5' 0.11(2) 0.089(16) 0.183(18) -0.032(13) 0.042(14) -0.039(12)
C38' 0.11(2) 0.089(16) 0.183(18) -0.032(13) 0.042(14) -0.039(12)
C39' 0.088(15) 0.059(15) 0.19(3) 0.010(13) -0.008(14) -0.001(13)
C40' 0.10(2) 0.043(12) 0.15(3) 0.017(13) 0.051(16) -0.025(11)
C41' 0.15(3) 0.051(14) 0.17(2) 0.001(14) 0.03(2) -0.014(15)
O6 0.25(2) 0.169(17) 0.18(2) -0.052(15) -0.124(17) 0.069(15)
C42 0.20(2) 0.152(17) 0.17(2) -0.037(18) -0.10(2) 0.044(17)
C43 0.15(2) 0.131(18) 0.18(3) 0.03(2) -0.06(2) -0.002(14)
C44 0.21(3) 0.115(15) 0.20(2) 0.01(2) -0.13(2) -0.01(2)
C45 0.26(3) 0.139(16) 0.19(3) -0.008(18) -0.14(2) 0.03(2)

loop_
_atom_type_symbol
_atom_type_description
_atom_type_scat_dispersion_real
_atom_type_scat_dispersion_imag
_atom_type_scat_source
C C 0.0033 0.0016 'International Tables Vol C Tables 4.2.6.8 and 6.1.1.4'
H H 0.0000 0.0000 'International Tables Vol C Tables 4.2.6.8 and 6.1.1.4'
N N 0.0061 0.0033 'International Tables Vol C Tables 4.2.6.8 and 6.1.1.4'
O O 0.0106 0.0060 'International Tables Vol C Tables 4.2.6.8 and 6.1.1.4'
Mg Mg 0.0486 0.0363 'International Tables Vol C Tables 4.2.6.8 and 6.1.1.4'
Fe Fe 0.3463 0.8444 'International Tables Vol C Tables 4.2.6.8 and 6.1.1.4'

loop_
_geom_angle_atom_site_label_1
_geom_angle_atom_site_label_2
_geom_angle_atom_site_label_3
_geom_angle
_geom_angle_site_symmetry_1
_geom_angle_site_symmetry_3
C7 Fe1 C1 110.99(13) . .
C7 Fe1 C13 108.97(13) . .
C1 Fe1 C13 108.43(14) . .
C7 Fe1 C13 106.54(13) . 5_656
C1 Fe1 C13 110.89(13) . 5_656
C13 Fe1 C13 111.01(10) . 5_656
C7 Fe1 Fe1 122.57(10) . 5_656
C1 Fe1 Fe1 126.44(9) . 5_656
C13 Fe1 Fe1 55.53(8) . 5_656
C13 Fe1 Fe1 55.48(8) 5_656 5_656
C2 C1 C6 113.6(3) . .
C2 C1 Fe1 123.9(3) . .
C6 C1 Fe1 122.2(3) . .
C1 C2 C3 123.4(4) . .
C1 C2 H2 118.3 . .
C3 C2 H2 118.3 . .
C4 C3 C2 121.3(4) . .
C4 C3 H3 119.4 . .
C2 C3 H3 119.4 . .
C3 C4 C5 118.4(4) . .
C3 C4 H4 120.8 . .
C5 C4 H4 120.8 . .
C4 C5 C6 120.1(4) . .
C4 C5 H5 119.9 . .
C6 C5 H5 119.9 . .
C1 C6 C5 123.2(4) . .
C1 C6 H6 118.4 . .
C5 C6 H6 118.4 . .
C8 C7 C12 114.3(3) . .
C8 C7 Fe1 119.0(3) . .
C12 C7 Fe1 126.7(3) . .
C9 C8 C7 123.6(4) . .
C9 C8 H8 118.2 . .
C7 C8 H8 118.2 . .
C10 C9 C8 119.8(4) . .
C10 C9 H9 120.1 . .
C8 C9 H9 120.1 . .
C9 C10 C11 119.9(4) . .
C9 C10 H10 120.0 . .
C11 C10 H10 120.0 . .
C10 C11 C12 119.4(4) . .
C10 C11 H11 120.3 . .
C12 C11 H11 120.3 . .
C11 C12 C7 122.9(4) . .
C11 C12 H12 118.5 . .
C7 C12 H12 118.5 . .
C18 C13 C14 113.7(3) . .
C18 C13 Fe1 115.9(2) . .
C14 C13 Fe1 117.2(3) . .
C18 C13 Fe1 115.6(2) . 5_656
C14 C13 Fe1 118.5(3) . 5_656
Fe1 C13 Fe1 68.99(10) . 5_656
C15 C14 C13 122.2(4) . .
C15 C14 H14 118.9 . .
C13 C14 H14 118.9 . .
C16 C15 C14 121.6(4) . .
C16 C15 H15 119.2 . .
C14 C15 H15 119.2 . .
C15 C16 C17 118.5(4) . .
C15 C16 H16 120.7 . .
C17 C16 H16 120.7 . .
C16 C17 C18 120.2(4) . .
C16 C17 H17 119.9 . .
C18 C17 H17 119.9 . .
C17 C18 C13 123.9(4) . .
C17 C18 H18 118.1 . .
C13 C18 H18 118.1 . .
O1 Mg1 O1 180.0 5_666 .
O1 Mg1 O3 85.4(3) 5_666 5_666
O1 Mg1 O3 94.6(3) . 5_666
O1 Mg1 O3 94.6(3) 5_666 .
O1 Mg1 O3 85.4(3) . .
O3 Mg1 O3 180.0 5_666 .
O1 Mg1 O3' 91.5(12) 5_666 .
O1 Mg1 O3' 88.5(12) . .
O1 Mg1 O3' 88.5(12) 5_666 5_666
O1 Mg1 O3' 91.5(12) . 5_666
O3 Mg1 O3' 7.2(13) 5_666 5_666
O3 Mg1 O3' 172.8(13) . 5_666
O3' Mg1 O3' 180.0 . 5_666
O1 Mg1 O2 89.04(9) 5_666 5_666
O1 Mg1 O2 90.97(9) . 5_666
O3 Mg1 O2 91.2(3) 5_666 5_666
O3 Mg1 O2 88.8(3) . 5_666
O1 Mg1 O2 90.96(9) 5_666 .
O1 Mg1 O2 89.03(9) . .
O3 Mg1 O2 88.8(3) 5_666 .
O3 Mg1 O2 91.2(3) . .
O3' Mg1 O2 84.7(15) . .
O3' Mg1 O2 95.3(15) 5_666 .
O2 Mg1 O2 180.0 5_666 .
C19 O1 Mg1 133.8(2) . .
O1 C19 N1 123.8(4) . .
O1 C19 C20 127.4(3) . .
N1 C19 C20 108.8(3) . .
C21 C20 C19 104.6(3) . .
C21 C20 H20A 110.8 . .
C19 C20 H20A 110.8 . .
C21 C20 H20B 110.8 . .
C19 C20 H20B 110.8 . .
H20A C20 H20B 108.9 . .
C22 C21 C20 107.0(4) . .
C22 C21 H21A 110.3 . .
C20 C21 H21A 110.3 . .
C22 C21 H21B 110.3 . .
C20 C21 H21B 110.3 . .
H21A C21 H21B 108.6 . .
N1 C22 C21 104.6(3) . .
N1 C22 H22A 110.8 . .
C21 C22 H22A 110.8 . .
N1 C22 H22B 110.8 . .
C21 C22 H22B 110.8 . .
H22A C22 H22B 108.9 . .
C19 N1 C22 113.2(4) . .
C19 N1 C23 124.1(4) . .
C22 N1 C23 122.2(3) . .
N1 C23 H23A 109.5 . .
N1 C23 H23B 109.5 . .
H23A C23 H23B 109.5 . .
N1 C23 H23C 109.5 . .
H23A C23 H23C 109.5 . .
H23B C23 H23C 109.5 . .
C24 O2 Mg1 134.7(2) . .
O2 C24 N2 124.3(3) . .
O2 C24 C25 127.2(3) . .
N2 C24 C25 108.5(3) . .
C24 C25 C26 103.6(3) . .
C24 C25 H25A 111.0 . .
C26 C25 H25A 111.0 . .
C24 C25 H25B 111.0 . .
C26 C25 H25B 111.0 . .
H25A C25 H25B 109.0 . .
C27 C26 C25 104.1(3) . .
C27 C26 H26A 110.9 . .
C25 C26 H26A 110.9 . .
C27 C26 H26B 110.9 . .
C25 C26 H26B 110.9 . .
H26A C26 H26B 109.0 . .
N2 C27 C26 102.3(3) . .
N2 C27 H27A 111.3 . .
C26 C27 H27A 111.3 . .
N2 C27 H27B 111.3 . .
C26 C27 H27B 111.3 . .
H27A C27 H27B 109.2 . .
C24 N2 C28 123.9(3) . .
C24 N2 C27 114.2(3) . .
C28 N2 C27 121.2(3) . .
N2 C28 H28A 109.5 . .
N2 C28 H28B 109.5 . .
H28A C28 H28B 109.5 . .
N2 C28 H28C 109.5 . .
H28A C28 H28C 109.5 . .
H28B C28 H28C 109.5 . .
C29 O3 Mg1 130.8(7) . .
O3 C29 N3 123.6(6) . .
O3 C29 C30 126.5(5) . .
N3 C29 C30 109.7(4) . .
C31 C30 C29 104.8(5) . .
C31 C30 H30A 110.8 . .
C29 C30 H30A 110.8 . .
C31 C30 H30B 110.8 . .
C29 C30 H30B 110.8 . .
H30A C30 H30B 108.9 . .
C32 C31 C30 107.7(5) . .
C32 C31 H31A 110.2 . .
C30 C31 H31A 110.2 . .
C32 C31 H31B 110.2 . .
C30 C31 H31B 110.2 . .
H31A C31 H31B 108.5 . .
N3 C32 C31 104.0(4) . .
N3 C32 H32A 111.0 . .
C31 C32 H32A 111.0 . .
N3 C32 H32B 111.0 . .
C31 C32 H32B 111.0 . .
H32A C32 H32B 109.0 . .
C29 N3 C33 123.1(4) . .
C29 N3 C32 113.7(5) . .
C33 N3 C32 123.1(4) . .
N3 C33 H33A 109.5 . .
N3 C33 H33B 109.5 . .
H33A C33 H33B 109.5 . .
N3 C33 H33C 109.5 . .
H33A C33 H33C 109.5 . .
H33B C33 H33C 109.5 . .
C29' O3' Mg1 129(2) . .
O3' C29' N3' 121(3) . .
O3' C29' C30' 129(3) . .
N3' C29' C30' 110.2(14) . .
C29' C30' C31' 103.2(15) . .
C29' C30' H30C 111.1 . .
C31' C30' H30C 111.1 . .
C29' C30' H30D 111.1 . .
C31' C30' H30D 111.1 . .
H30C C30' H30D 109.1 . .
C32' C31' C30' 108.7(16) . .
C32' C31' H31C 109.9 . .
C30' C31' H31C 109.9 . .
C32' C31' H31D 109.9 . .
C30' C31' H31D 109.9 . .
H31C C31' H31D 108.3 . .
N3' C32' C31' 104.6(15) . .
N3' C32' H32C 110.8 . .
C31' C32' H32C 110.8 . .
N3' C32' H32D 110.8 . .
C31' C32' H32D 110.8 . .
H32C C32' H32D 108.9 . .
C29' N3' C33' 120.1(18) . .
C29' N3' C32' 113.1(14) . .
C33' N3' C32' 126.5(18) . .
N3' C33' H33D 109.5 . .
N3' C33' H33E 109.5 . .
H33D C33' H33E 109.5 . .
N3' C33' H33F 109.5 . .
H33D C33' H33F 109.5 . .
H33E C33' H33F 109.5 . .
C37 O4 C34 101.6(9) . .
C35 C34 O4 112.4(12) . .
C35 C34 H34A 109.1 . .
O4 C34 H34A 109.1 . .
C35 C34 H34B 109.1 . .
O4 C34 H34B 109.1 . .
H34A C34 H34B 107.9 . .
C36 C35 C34 105.1(11) . .
C36 C35 H35A 110.7 . .
C34 C35 H35A 110.7 . .
C36 C35 H35B 110.7 . .
C34 C35 H35B 110.7 . .
H35A C35 H35B 108.8 . .
C35 C36 C37 111.9(9) . .
C35 C36 H36A 109.2 . .
C37 C36 H36A 109.2 . .
C35 C36 H36B 109.2 . .
C37 C36 H36B 109.2 . .
H36A C36 H36B 107.9 . .
C36 C37 O4 106.6(8) . .
C36 C37 H37A 110.4 . .
O4 C37 H37A 110.4 . .
C36 C37 H37B 110.4 . .
O4 C37 H37B 110.4 . .
H37A C37 H37B 108.6 . .
C34' O4' C37' 99(2) . .
C35' C34' O4' 109(2) . .
C35' C34' H34C 109.8 . .
O4' C34' H34C 109.8 . .
C35' C34' H34D 109.8 . .
O4' C34' H34D 109.8 . .
H34C C34' H34D 108.2 . .
C36' C35' C34' 103(3) . .
C36' C35' H35C 111.1 . .
C34' C35' H35C 111.1 . .
C36' C35' H35D 111.1 . .
C34' C35' H35D 111.1 . .
H35C C35' H35D 109.1 . .
C35' C36' C37' 103(2) . .
C35' C36' H36C 111.2 . .
C37' C36' H36C 111.2 . .
C35' C36' H36D 111.2 . .
C37' C36' H36D 111.2 . .
H36C C36' H36D 109.1 . .
C36' C37' O4' 107(2) . .
C36' C37' H37C 110.3 . .
O4' C37' H37C 110.3 . .
C36' C37' H37D 110.3 . .
O4' C37' H37D 110.3 . .
H37C C37' H37D 108.5 . .
C41 O5 C38 108.8(16) . .
O5 C38 C39 106.0(16) . .
O5 C38 H38A 110.5 . .
C39 C38 H38A 110.5 . .
O5 C38 H38B 110.5 . .
C39 C38 H38B 110.5 . .
H38A C38 H38B 108.7 . .
C40 C39 C38 103.4(16) . .
C40 C39 H39A 111.1 . .
C38 C39 H39A 111.1 . .
C40 C39 H39B 111.1 . .
C38 C39 H39B 111.1 . .
H39A C39 H39B 109.1 . .
C39 C40 C41 104.2(18) . .
C39 C40 H40A 110.9 . .
C41 C40 H40A 110.9 . .
C39 C40 H40B 110.9 . .
C41 C40 H40B 110.9 . .
H40A C40 H40B 108.9 . .
O5 C41 C40 105.1(17) . .
O5 C41 H41A 110.7 . .
C40 C41 H41A 110.7 . .
O5 C41 H41B 110.7 . .
C40 C41 H41B 110.7 . .
H41A C41 H41B 108.8 . .
C41' O5' C38' 109.3(16) . .
O5' C38' C39' 104.5(15) . .
O5' C38' H38C 110.9 . .
C39' C38' H38C 110.9 . .
O5' C38' H38D 110.9 . .
C39' C38' H38D 110.9 . .
H38C C38' H38D 108.9 . .
C40' C39' C38' 103.0(16) . .
C40' C39' H39C 111.2 . .
C38' C39' H39C 111.2 . .
C40' C39' H39D 111.2 . .
C38' C39' H39D 111.2 . .
H39C C39' H39D 109.1 . .
C39' C40' C41' 101.9(16) . .
C39' C40' H40C 111.4 . .
C41' C40' H40C 111.4 . .
C39' C40' H40D 111.4 . .
C41' C40' H40D 111.4 . .
H40C C40' H40D 109.3 . .
O5' C41' C40' 103.3(17) . .
O5' C41' H41C 111.1 . .
C40' C41' H41C 111.1 . .
O5' C41' H41D 111.1 . .
C40' C41' H41D 111.1 . .
H41C C41' H41D 109.1 . .
C42 O6 C45 110(2) . .
O6 C42 C43 104.8(18) . .
O6 C42 H42A 110.8 . .
C43 C42 H42A 110.8 . .
O6 C42 H42B 110.8 . .
C43 C42 H42B 110.8 . .
H42A C42 H42B 108.9 . .
C42 C43 C44 102.4(16) . .
C42 C43 H43A 111.3 . .
C44 C43 H43A 111.3 . .
C42 C43 H43B 111.3 . .
C44 C43 H43B 111.3 . .
H43A C43 H43B 109.2 . .
C43 C44 C45 99(2) . .
C43 C44 H44A 111.9 . .
C45 C44 H44A 111.9 . .
C43 C44 H44B 111.9 . .
C45 C44 H44B 111.9 . .
H44A C44 H44B 109.6 . .
O6 C45 C44 102.3(18) . .
O6 C45 H45A 111.3 . .
C44 C45 H45A 111.3 . .
O6 C45 H45B 111.3 . .
C44 C45 H45B 111.3 . .
H45A C45 H45B 109.2 . .

loop_
_geom_bond_atom_site_label_1
_geom_bond_atom_site_label_2
_geom_bond_distance
_geom_bond_site_symmetry_2
Fe1 C7 2.071(3) .
Fe1 C1 2.078(3) .
Fe1 C13 2.204(3) .
Fe1 C13 2.205(3) 5_656
Fe1 Fe1 2.4969(8) 5_656
C1 C2 1.384(5) .
C1 C6 1.405(5) .
C2 C3 1.390(5) .
C2 H2 0.9500 .
C3 C4 1.361(6) .
C3 H3 0.9500 .
C4 C5 1.363(6) .
C4 H4 0.9500 .
C5 C6 1.405(6) .
C5 H5 0.9500 .
C6 H6 0.9500 .
C7 C8 1.395(5) .
C7 C12 1.402(5) .
C8 C9 1.386(5) .
C8 H8 0.9500 .
C9 C10 1.364(6) .
C9 H9 0.9500 .
C10 C11 1.371(6) .
C10 H10 0.9500 .
C11 C12 1.401(5) .
C11 H11 0.9500 .
C12 H12 0.9500 .
C13 C18 1.404(5) .
C13 C14 1.413(5) .
C14 C15 1.395(5) .
C14 H14 0.9500 .
C15 C16 1.359(6) .
C15 H15 0.9500 .
C16 C17 1.376(6) .
C16 H16 0.9500 .
C17 C18 1.385(5) .
C17 H17 0.9500 .
C18 H18 0.9500 .
Mg1 O1 2.046(2) 5_666
Mg1 O1 2.047(2) .
Mg1 O3 2.054(4) 5_666
Mg1 O3 2.054(4) .
Mg1 O3' 2.057(17) .
Mg1 O3' 2.057(17) 5_666
Mg1 O2 2.090(2) 5_666
Mg1 O2 2.090(2) .
O1 C19 1.233(4) .
C19 N1 1.326(5) .
C19 C20 1.497(5) .
C20 C21 1.496(5) .
C20 H20A 0.9900 .
C20 H20B 0.9900 .
C21 C22 1.468(6) .
C21 H21A 0.9900 .
C21 H21B 0.9900 .
C22 N1 1.455(5) .
C22 H22A 0.9900 .
C22 H22B 0.9900 .
N1 C23 1.456(6) .
C23 H23A 0.9800 .
C23 H23B 0.9800 .
C23 H23C 0.9800 .
O2 C24 1.243(4) .
C24 N2 1.326(4) .
C24 C25 1.500(5) .
C25 C26 1.530(5) .
C25 H25A 0.9900 .
C25 H25B 0.9900 .
C26 C27 1.517(5) .
C26 H26A 0.9900 .
C26 H26B 0.9900 .
C27 N2 1.464(4) .
C27 H27A 0.9900 .
C27 H27B 0.9900 .
N2 C28 1.443(4) .
C28 H28A 0.9800 .
C28 H28B 0.9800 .
C28 H28C 0.9800 .
O3 C29 1.259(9) .
C29 N3 1.310(5) .
C29 C30 1.493(7) .
C30 C31 1.490(8) .
C30 H30A 0.9900 .
C30 H30B 0.9900 .
C31 C32 1.487(8) .
C31 H31A 0.9900 .
C31 H31B 0.9900 .
C32 N3 1.464(6) .
C32 H32A 0.9900 .
C32 H32B 0.9900 .
N3 C33 1.459(6) .
C33 H33A 0.9800 .
C33 H33B 0.9800 .
C33 H33C 0.9800 .
O3' C29' 1.262(18) .
C29' N3' 1.326(16) .
C29' C30' 1.504(17) .
C30' C31' 1.511(19) .
C30' H30C 0.9900 .
C30' H30D 0.9900 .
C31' C32' 1.468(19) .
C31' H31C 0.9900 .
C31' H31D 0.9900 .
C32' N3' 1.464(16) .
C32' H32C 0.9900 .
C32' H32D 0.9900 .
N3' C33' 1.457(17) .
C33' H33D 0.9800 .
C33' H33E 0.9800 .
C33' H33F 0.9800 .
O4 C37 1.440(12) .
O4 C34 1.458(12) .
C34 C35 1.371(13) .
C34 H34A 0.9900 .
C34 H34B 0.9900 .
C35 C36 1.361(17) .
C35 H35A 0.9900 .
C35 H35B 0.9900 .
C36 C37 1.412(12) .
C36 H36A 0.9900 .
C36 H36B 0.9900 .
C37 H37A 0.9900 .
C37 H37B 0.9900 .
O4' C34' 1.460(19) .
O4' C37' 1.48(2) .
C34' C35' 1.40(2) .
C34' H34C 0.9900 .
C34' H34D 0.9900 .
C35' C36' 1.38(3) .
C35' H35C 0.9900 .
C35' H35D 0.9900 .
C36' C37' 1.41(2) .
C36' H36C 0.9900 .
C36' H36D 0.9900 .
C37' H37C 0.9900 .
C37' H37D 0.9900 .
O5 C41 1.437(17) .
O5 C38 1.437(17) .
C38 C39 1.473(19) .
C38 H38A 0.9900 .
C38 H38B 0.9900 .
C39 C40 1.47(2) .
C39 H39A 0.9900 .
C39 H39B 0.9900 .
C40 C41 1.472(18) .
C40 H40A 0.9900 .
C40 H40B 0.9900 .
C41 H41A 0.9900 .
C41 H41B 0.9900 .
O5' C41' 1.437(17) .
O5' C38' 1.441(18) .
C38' C39' 1.484(18) .
C38' H38C 0.9900 .
C38' H38D 0.9900 .
C39' C40' 1.47(2) .
C39' H39C 0.9900 .
C39' H39D 0.9900 .
C40' C41' 1.480(19) .
C40' H40C 0.9900 .
C40' H40D 0.9900 .
C41' H41C 0.9900 .
C41' H41D 0.9900 .
O6 C42 1.434(9) .
O6 C45 1.435(9) .
C42 C43 1.518(9) .
C42 H42A 0.9900 .
C42 H42B 0.9900 .
C43 C44 1.523(10) .
C43 H43A 0.9900 .
C43 H43B 0.9900 .
C44 C45 1.524(9) .
C44 H44A 0.9900 .
C44 H44B 0.9900 .
C45 H45A 0.9900 .
C45 H45B 0.9900 .

loop_
_geom_torsion_atom_site_label_1
_geom_torsion_atom_site_label_2
_geom_torsion_atom_site_label_3
_geom_torsion_atom_site_label_4
_geom_torsion
_geom_torsion_site_symmetry_1
C6 C1 C2 C3 2.1(6) .
Fe1 C1 C2 C3 -171.3(3) .
C1 C2 C3 C4 -0.5(7) .
C2 C3 C4 C5 -0.6(8) .
C3 C4 C5 C6 -0.1(8) .
C2 C1 C6 C5 -2.8(7) .
Fe1 C1 C6 C5 170.7(4) .
C4 C5 C6 C1 1.9(8) .
C12 C7 C8 C9 0.7(5) .
Fe1 C7 C8 C9 -178.0(3) .
C7 C8 C9 C10 -1.1(6) .
C8 C9 C10 C11 0.8(6) .
C9 C10 C11 C12 -0.1(7) .
C10 C11 C12 C7 -0.3(7) .
C8 C7 C12 C11 0.0(6) .
Fe1 C7 C12 C11 178.5(3) .
C18 C13 C14 C15 0.8(5) .
Fe1 C13 C14 C15 140.4(3) .
Fe1 C13 C14 C15 -139.9(3) 5_656
C13 C14 C15 C16 -1.8(6) .
C14 C15 C16 C17 0.9(6) .
C15 C16 C17 C18 0.9(6) .
C16 C17 C18 C13 -1.9(6) .
C14 C13 C18 C17 1.0(5) .
Fe1 C13 C18 C17 -139.2(3) .
Fe1 C13 C18 C17 142.9(3) 5_656
Mg1 O1 C19 N1 -169.2(3) .
Mg1 O1 C19 C20 11.0(5) .
O1 C19 C20 C21 -173.8(4) .
N1 C19 C20 C21 6.3(4) .
C19 C20 C21 C22 -12.2(5) .
C20 C21 C22 N1 13.4(5) .
O1 C19 N1 C22 -177.6(4) .
C20 C19 N1 C22 2.3(5) .
O1 C19 N1 C23 -5.9(6) .
C20 C19 N1 C23 174.0(4) .
C21 C22 N1 C19 -10.0(5) .
C21 C22 N1 C23 178.1(4) .
Mg1 O2 C24 N2 -178.3(2) .
Mg1 O2 C24 C25 3.2(5) .
O2 C24 C25 C26 -165.8(3) .
N2 C24 C25 C26 15.6(4) .
C24 C25 C26 C27 -25.6(4) .
C25 C26 C27 N2 25.8(4) .
O2 C24 N2 C28 -7.3(5) .
C25 C24 N2 C28 171.4(3) .
O2 C24 N2 C27 -177.3(3) .
C25 C24 N2 C27 1.4(4) .
C26 C27 N2 C24 -17.8(4) .
C26 C27 N2 C28 171.9(3) .
Mg1 O3 C29 N3 125.5(6) .
Mg1 O3 C29 C30 -58.8(9) .
O3 C29 C30 C31 -176.4(7) .
N3 C29 C30 C31 -0.2(8) .
C29 C30 C31 C32 1.9(9) .
C30 C31 C32 N3 -2.6(8) .
O3 C29 N3 C33 -2.2(8) .
C30 C29 N3 C33 -178.5(5) .
O3 C29 N3 C32 174.8(6) .
C30 C29 N3 C32 -1.6(6) .
C31 C32 N3 C29 2.7(7) .
C31 C32 N3 C33 179.7(6) .
Mg1 O3' C29' N3' -116(4) .
Mg1 O3' C29' C30' 54(6) .
O3' C29' C30' C31' -176(4) .
N3' C29' C30' C31' -4(3) .
C29' C30' C31' C32' 4(4) .
C30' C31' C32' N3' -2(4) .
O3' C29' N3' C33' -11(4) .
C30' C29' N3' C33' 177(3) .
O3' C29' N3' C32' 176(3) .
C30' C29' N3' C32' 4(3) .
C31' C32' N3' C29' -1(4) .
C31' C32' N3' C33' -174(3) .
C37 O4 C34 C35 -13.8(14) .
O4 C34 C35 C36 6.6(17) .
C34 C35 C36 C37 3.9(19) .
C35 C36 C37 O4 -12.8(16) .
C34 O4 C37 C36 15.1(12) .
C37' O4' C34' C35' 8(10) .
O4' C34' C35' C36' -31(10) .
C34' C35' C36' C37' 42(7) .
C35' C36' C37' O4' -38(7) .
C34' O4' C37' C36' 18(8) .
C41 O5 C38 C39 9(7) .
O5 C38 C39 C40 -28(4) .
C38 C39 C40 C41 35(4) .
C38 O5 C41 C40 13(7) .
C39 C40 C41 O5 -30(6) .
C41' O5' C38' C39' -5(4) .
O5' C38' C39' C40' 29(3) .
C38' C39' C40' C41' -42(3) .
C38' O5' C41' C40' -21(4) .
C39' C40' C41' O5' 39(4) .
C45 O6 C42 C43 2(5) .
O6 C42 C43 C44 26(5) .
C42 C43 C44 C45 -42(5) .
C42 O6 C45 C44 -29(5) .
C43 C44 C45 O6 43(5) .
